data_4080004
loop_
_publ_author_name
'Azhakar, Ramachandran'
'Roesky, Herbert W.'
'Holstein, Julian J.'
'Pr\"opper, Kevin'
'Dittrich, Birger'

_publ_section_title
;
 Reactivity Studies of Heteroleptic Silylenes PhC(NtBu)2SiX (X = NPh2,
 NMe2) toward Selected Azides
;
_journal_issue 1
_journal_name_full Organometallics
_journal_page_first 358
_journal_paper_doi 10.1021/om301149q
_journal_volume 32
_journal_year 2013
_chemical_formula_moiety 'C37 H48 N4 Si, C7 H8'
_chemical_formula_sum 'C44 H56 N4 Si'
_chemical_formula_weight 669.02
_chemical_name_systematic
; 
 ? 
;
_space_group_crystal_system triclinic
_space_group_IT_number 2
_space_group_name_Hall '-P 1'
_space_group_name_H-M_alt 'P -1'
_symmetry_space_group_name_Hall '-P 1'
_symmetry_space_group_name_H-M 'P -1'
_atom_sites_solution_hydrogens geom
_atom_sites_solution_primary direct
_atom_sites_solution_secondary difmap
_audit_creation_method SHELXL-97
_cell_angle_alpha 97.5940(10)
_cell_angle_beta 90.3320(10)
_cell_angle_gamma 117.1580(10)
_cell_formula_units_Z 2
_cell_length_a 10.8224(2)
_cell_length_b 11.3612(2)
_cell_length_c 17.1797(3)
_cell_measurement_temperature 100(2)
_cell_volume 1857.73(6)
_computing_cell_refinement 'Apex2 (Bruker AXS, 2009)'
_computing_data_collection 'Apex2 (Bruker AXS, 2009)'
_computing_molecular_graphics 'shelXle (Huebschle et al, 2011)'
_computing_publication_material 'enCIFer 1.3, CCDC, 2008'
_computing_structure_refinement 'SHELXL-97 (Sheldrick, 2012)'
_computing_structure_solution 'SHELXS-97 (Sheldrick, 2008)'
_diffrn_ambient_temperature 100(2)
_diffrn_measured_fraction_theta_full 0.970
_diffrn_measured_fraction_theta_max 0.970
_diffrn_measurement_device_type 'Bruker SMART 6000'
_diffrn_measurement_method '\w and \f scans'
_diffrn_radiation_monochromator 'INCOATEC multilayer optics'
_diffrn_radiation_source 'rotating anode'
_diffrn_radiation_type CuK\a
_diffrn_radiation_wavelength 1.54178
_diffrn_reflns_av_R_equivalents 0.0258
_diffrn_reflns_av_sigmaI/netI 0.0151
_diffrn_reflns_limit_h_max 13
_diffrn_reflns_limit_h_min -13
_diffrn_reflns_limit_k_max 14
_diffrn_reflns_limit_k_min -14
_diffrn_reflns_limit_l_max 19
_diffrn_reflns_limit_l_min -20
_diffrn_reflns_number 64943
_diffrn_reflns_theta_full 73.62
_diffrn_reflns_theta_max 73.62
_diffrn_reflns_theta_min 2.60
_exptl_absorpt_coefficient_mu 0.824
_exptl_absorpt_correction_T_max 0.9446
_exptl_absorpt_correction_T_min 0.8525
_exptl_absorpt_correction_type multi-scan
_exptl_absorpt_process_details
;
SADABS version 2008/2, multi-scan. (G. M. Sheldrick, 2008)
;
_exptl_crystal_colour colourless
_exptl_crystal_density_diffrn 1.196
_exptl_crystal_density_method 'not measured'
_exptl_crystal_description block
_exptl_crystal_F_000 724
_exptl_crystal_size_max 0.20
_exptl_crystal_size_mid 0.08
_exptl_crystal_size_min 0.07
_refine_diff_density_max 0.462
_refine_diff_density_min -0.364
_refine_diff_density_rms 0.057
_refine_ls_extinction_method none
_refine_ls_goodness_of_fit_ref 1.139
_refine_ls_hydrogen_treatment constr
_refine_ls_matrix_type full
_refine_ls_number_parameters 449
_refine_ls_number_reflns 7283
_refine_ls_number_restraints 0
_refine_ls_restrained_S_all 1.139
_refine_ls_R_factor_all 0.0423
_refine_ls_R_factor_gt 0.0392
_refine_ls_shift/su_max 0.000
_refine_ls_shift/su_mean 0.000
_refine_ls_structure_factor_coef Fsqd
_refine_ls_weighting_details 'calc w=1/[\s^2^(Fo^2^)+(0.0525P)^2^+1.1269P] where P=(Fo^2^+2Fc^2^)/3'
_refine_ls_weighting_scheme calc
_refine_ls_wR_factor_gt 0.0997
_refine_ls_wR_factor_ref 0.1179
_reflns_number_gt 7012
_reflns_number_total 7283
_reflns_threshold_expression >2sigma(I)
_cod_data_source_file om301149q_si_002.cif
_cod_data_source_block compound6
_cod_database_code 4080004
_computing_refinement_gui 'shelXle (Huebschle et al, 2011)'

loop_
_symmetry_equiv_pos_as_xyz
'x, y, z'
'-x, -y, -z'

loop_
_atom_site_label
_atom_site_type_symbol
_atom_site_fract_x
_atom_site_fract_y
_atom_site_fract_z
_atom_site_U_iso_or_equiv
_atom_site_adp_type
_atom_site_occupancy
_atom_site_symmetry_multiplicity
_atom_site_calc_flag
_atom_site_refinement_flags
Si1 Si 0.55654(4) 0.89291(4) 0.73395(2) 0.01498(10) Uani 1 1 d .
N1 N 0.38979(12) 0.88251(11) 0.76368(7) 0.0168(2) Uani 1 1 d .
N2 N 0.41285(12) 0.74724(12) 0.67235(7) 0.0184(2) Uani 1 1 d .
N3 N 0.62225(12) 1.02157(12) 0.67540(7) 0.0173(2) Uani 1 1 d .
N4 N 0.67087(13) 0.88782(12) 0.78834(7) 0.0203(3) Uani 1 1 d .
C1 C 0.31863(15) 0.77235(14) 0.71077(8) 0.0176(3) Uani 1 1 d .
C2 C 0.16442(15) 0.69421(14) 0.69593(9) 0.0200(3) Uani 1 1 d .
C3 C 0.09249(16) 0.74359(16) 0.65355(10) 0.0254(3) Uani 1 1 d .
H3 H 0.1413 0.8277 0.6359 0.031 Uiso 1 1 calc R
C4 C -0.05081(16) 0.66907(17) 0.63732(10) 0.0272(3) Uani 1 1 d .
H4 H -0.1000 0.7024 0.6085 0.033 Uiso 1 1 calc R
C5 C -0.12218(16) 0.54613(16) 0.66314(9) 0.0249(3) Uani 1 1 d .
H5 H -0.2201 0.4954 0.6519 0.030 Uiso 1 1 calc R
C6 C -0.05069(16) 0.49738(15) 0.70531(9) 0.0231(3) Uani 1 1 d .
H6 H -0.0998 0.4134 0.7231 0.028 Uiso 1 1 calc R
C7 C 0.09263(15) 0.57086(14) 0.72163(9) 0.0206(3) Uani 1 1 d .
H7 H 0.1414 0.5369 0.7503 0.025 Uiso 1 1 calc R
C8 C 0.33991(14) 0.93808(14) 0.83281(9) 0.0189(3) Uani 1 1 d .
C9 C 0.26871(15) 0.83234(15) 0.88689(9) 0.0222(3) Uani 1 1 d .
H9A H 0.2408 0.8719 0.9333 0.033 Uiso 1 1 calc R
H9B H 0.3337 0.8009 0.9036 0.033 Uiso 1 1 calc R
H9C H 0.1862 0.7567 0.8583 0.033 Uiso 1 1 calc R
C10 C 0.24144(16) 0.99077(16) 0.80628(10) 0.0242(3) Uani 1 1 d .
H10A H 0.2252 1.0428 0.8516 0.036 Uiso 1 1 calc R
H10B H 0.1526 0.9152 0.7843 0.036 Uiso 1 1 calc R
H10C H 0.2836 1.0480 0.7660 0.036 Uiso 1 1 calc R
C11 C 0.46949(15) 1.05393(15) 0.87801(9) 0.0223(3) Uani 1 1 d .
H11A H 0.4429 1.0899 0.9264 0.033 Uiso 1 1 calc R
H11B H 0.5130 1.1244 0.8452 0.033 Uiso 1 1 calc R
H11C H 0.5357 1.0217 0.8915 0.033 Uiso 1 1 calc R
C12 C 0.39724(16) 0.64602(14) 0.60376(9) 0.0225(3) Uani 1 1 d .
C13 C 0.34242(19) 0.50795(15) 0.62789(10) 0.0305(4) Uani 1 1 d .
H13A H 0.3454 0.4451 0.5839 0.046 Uiso 1 1 calc R
H13B H 0.2461 0.4774 0.6420 0.046 Uiso 1 1 calc R
H13C H 0.4004 0.5123 0.6733 0.046 Uiso 1 1 calc R
C14 C 0.3031(3) 0.6411(2) 0.53624(12) 0.0583(7) Uani 1 1 d .
H14A H 0.3027 0.5787 0.4910 0.088 Uiso 1 1 calc R
H14B H 0.3375 0.7306 0.5214 0.088 Uiso 1 1 calc R
H14C H 0.2082 0.6110 0.5527 0.088 Uiso 1 1 calc R
C15 C 0.5442(2) 0.6878(2) 0.57767(13) 0.0489(6) Uani 1 1 d .
H15A H 0.5416 0.6224 0.5335 0.073 Uiso 1 1 calc R
H15B H 0.6046 0.6916 0.6217 0.073 Uiso 1 1 calc R
H15C H 0.5807 0.7762 0.5611 0.073 Uiso 1 1 calc R
C17 C 0.53782(14) 1.08476(14) 0.65892(8) 0.0171(3) Uani 1 1 d .
C18 C 0.43143(15) 1.02524(14) 0.59881(8) 0.0192(3) Uani 1 1 d .
H18 H 0.4164 0.9440 0.5672 0.023 Uiso 1 1 calc R
C19 C 0.34697(15) 1.08398(15) 0.58473(9) 0.0228(3) Uani 1 1 d .
H19 H 0.2734 1.0419 0.5443 0.027 Uiso 1 1 calc R
C20 C 0.37016(16) 1.20383(15) 0.62966(10) 0.0243(3) Uani 1 1 d .
H20 H 0.3113 1.2431 0.6209 0.029 Uiso 1 1 calc R
C21 C 0.47970(16) 1.26649(15) 0.68766(9) 0.0228(3) Uani 1 1 d .
H21 H 0.4978 1.3502 0.7172 0.027 Uiso 1 1 calc R
C22 C 0.56293(15) 1.20678(14) 0.70248(9) 0.0199(3) Uani 1 1 d .
H22 H 0.6371 1.2495 0.7425 0.024 Uiso 1 1 calc R
C23 C 0.74951(14) 1.06555(14) 0.63857(8) 0.0176(3) Uani 1 1 d .
C24 C 0.79489(15) 1.17330(14) 0.59621(9) 0.0202(3) Uani 1 1 d .
H24 H 0.7397 1.2178 0.5922 0.024 Uiso 1 1 calc R
C25 C 0.91950(16) 1.21635(15) 0.55984(9) 0.0234(3) Uani 1 1 d .
H25 H 0.9487 1.2905 0.5320 0.028 Uiso 1 1 calc R
C26 C 1.00145(15) 1.15252(16) 0.56366(9) 0.0244(3) Uani 1 1 d .
H26 H 1.0858 1.1812 0.5382 0.029 Uiso 1 1 calc R
C27 C 0.95754(15) 1.04560(16) 0.60556(9) 0.0233(3) Uani 1 1 d .
H27 H 1.0131 1.0013 0.6088 0.028 Uiso 1 1 calc R
C28 C 0.83451(15) 1.00224(14) 0.64267(9) 0.0203(3) Uani 1 1 d .
H28 H 0.8071 0.9291 0.6712 0.024 Uiso 1 1 calc R
C29 C 0.70598(14) 0.81587(14) 0.83957(8) 0.0180(3) Uani 1 1 d .
C30 C 0.67684(16) 0.67539(15) 0.79848(9) 0.0240(3) Uani 1 1 d .
H30A H 0.7287 0.6842 0.7505 0.029 Uiso 1 1 calc R
H30B H 0.5762 0.6222 0.7822 0.029 Uiso 1 1 calc R
C31 C 0.72038(16) 0.60076(15) 0.85325(9) 0.0249(3) Uani 1 1 d .
H31 H 0.7006 0.5105 0.8249 0.030 Uiso 1 1 calc R
C32 C 0.87613(16) 0.68294(16) 0.87697(10) 0.0258(3) Uani 1 1 d .
H32A H 0.9061 0.6357 0.9112 0.031 Uiso 1 1 calc R
H32B H 0.9291 0.6937 0.8294 0.031 Uiso 1 1 calc R
C33 C 0.90620(15) 0.82025(15) 0.92084(10) 0.0244(3) Uani 1 1 d .
H33 H 1.0080 0.8733 0.9369 0.029 Uiso 1 1 calc R
C34 C 0.86265(15) 0.89373(15) 0.86577(10) 0.0233(3) Uani 1 1 d .
H34A H 0.8841 0.9838 0.8934 0.028 Uiso 1 1 calc R
H34B H 0.9171 0.9052 0.8187 0.028 Uiso 1 1 calc R
C35 C 0.82377(18) 0.80503(16) 0.99378(9) 0.0272(3) Uani 1 1 d .
H35A H 0.8434 0.8945 1.0216 0.033 Uiso 1 1 calc R
H35B H 0.8526 0.7597 1.0301 0.033 Uiso 1 1 calc R
C36 C 0.66762(17) 0.72290(16) 0.96991(9) 0.0259(3) Uani 1 1 d .
H36 H 0.6136 0.7125 1.0178 0.031 Uiso 1 1 calc R
C37 C 0.63804(17) 0.58522(16) 0.92619(10) 0.0286(3) Uani 1 1 d .
H37A H 0.6645 0.5369 0.9615 0.034 Uiso 1 1 calc R
H37B H 0.5372 0.5320 0.9105 0.034 Uiso 1 1 calc R
C38 C 0.62537(16) 0.79710(16) 0.91401(9) 0.0245(3) Uani 1 1 d .
H38A H 0.5243 0.7455 0.8987 0.029 Uiso 1 1 calc R
H38B H 0.6434 0.8858 0.9423 0.029 Uiso 1 1 calc R
C40 C 0.97996(16) 1.32705(16) 0.87143(9) 0.0246(3) Uani 1 1 d .
C41 C 1.00142(18) 1.23932(16) 0.81525(10) 0.0290(4) Uani 1 1 d .
H41 H 0.9241 1.1588 0.7915 0.035 Uiso 1 1 calc R
C42 C 1.1344(2) 1.26811(18) 0.79351(10) 0.0336(4) Uani 1 1 d .
H42 H 1.1474 1.2078 0.7547 0.040 Uiso 1 1 calc R
C43 C 1.24815(18) 1.38454(18) 0.82823(10) 0.0318(4) Uani 1 1 d .
H43 H 1.3393 1.4034 0.8140 0.038 Uiso 1 1 calc R
C44 C 1.22846(17) 1.47321(16) 0.88373(10) 0.0270(3) Uani 1 1 d .
H44 H 1.3061 1.5535 0.9074 0.032 Uiso 1 1 calc R
C45 C 1.09539(16) 1.44485(15) 0.90483(9) 0.0242(3) Uani 1 1 d .
H45 H 1.0827 1.5067 0.9426 0.029 Uiso 1 1 calc R
C46 C 0.83580(18) 1.2942(2) 0.89571(12) 0.0392(4) Uani 1 1 d .
H46A H 0.8136 1.3660 0.8866 0.059 Uiso 1 1 calc R
H46B H 0.8316 1.2853 0.9517 0.059 Uiso 1 1 calc R
H46C H 0.7682 1.2098 0.8646 0.059 Uiso 1 1 calc R

loop_
_atom_site_aniso_label
_atom_site_aniso_U_11
_atom_site_aniso_U_22
_atom_site_aniso_U_33
_atom_site_aniso_U_23
_atom_site_aniso_U_13
_atom_site_aniso_U_12
Si1 0.01513(18) 0.01500(18) 0.0160(2) 0.00257(13) 0.00128(14) 0.00788(14)
N1 0.0146(5) 0.0167(5) 0.0185(6) 0.0022(4) 0.0014(4) 0.0069(4)
N2 0.0206(6) 0.0157(5) 0.0186(6) 0.0013(4) -0.0009(5) 0.0084(5)
N3 0.0169(6) 0.0177(6) 0.0201(6) 0.0055(4) 0.0030(4) 0.0098(5)
N4 0.0201(6) 0.0239(6) 0.0192(6) 0.0057(5) 0.0025(5) 0.0116(5)
C1 0.0194(7) 0.0162(6) 0.0177(7) 0.0066(5) 0.0001(5) 0.0076(5)
C2 0.0182(7) 0.0191(7) 0.0195(7) 0.0017(5) -0.0012(5) 0.0062(6)
C3 0.0213(7) 0.0241(7) 0.0281(8) 0.0090(6) -0.0014(6) 0.0068(6)
C4 0.0215(7) 0.0333(8) 0.0259(8) 0.0059(6) -0.0030(6) 0.0116(7)
C5 0.0176(7) 0.0290(8) 0.0197(7) -0.0021(6) -0.0012(6) 0.0050(6)
C6 0.0224(7) 0.0197(7) 0.0202(7) 0.0015(6) 0.0031(6) 0.0041(6)
C7 0.0221(7) 0.0199(7) 0.0181(7) 0.0021(5) 0.0004(5) 0.0086(6)
C8 0.0163(6) 0.0191(7) 0.0223(7) 0.0018(5) 0.0032(5) 0.0094(6)
C9 0.0206(7) 0.0246(7) 0.0225(8) 0.0060(6) 0.0054(6) 0.0108(6)
C10 0.0220(7) 0.0266(8) 0.0292(8) 0.0067(6) 0.0049(6) 0.0151(6)
C11 0.0210(7) 0.0218(7) 0.0214(7) -0.0013(6) 0.0032(6) 0.0088(6)
C12 0.0299(8) 0.0161(7) 0.0201(7) -0.0009(5) -0.0024(6) 0.0106(6)
C13 0.0433(10) 0.0192(7) 0.0301(9) 0.0018(6) 0.0082(7) 0.0158(7)
C14 0.112(2) 0.0478(12) 0.0314(10) -0.0192(9) -0.0362(12) 0.0573(14)
C15 0.0457(11) 0.0329(10) 0.0426(12) -0.0152(8) 0.0222(9) 0.0014(8)
C17 0.0163(6) 0.0175(6) 0.0199(7) 0.0072(5) 0.0044(5) 0.0087(5)
C18 0.0213(7) 0.0175(6) 0.0187(7) 0.0043(5) 0.0023(5) 0.0086(6)
C19 0.0198(7) 0.0221(7) 0.0260(8) 0.0077(6) -0.0014(6) 0.0082(6)
C20 0.0214(7) 0.0219(7) 0.0348(9) 0.0100(6) 0.0029(6) 0.0129(6)
C21 0.0251(7) 0.0178(7) 0.0276(8) 0.0043(6) 0.0050(6) 0.0115(6)
C22 0.0178(6) 0.0184(7) 0.0222(7) 0.0038(5) 0.0017(5) 0.0071(5)
C23 0.0162(6) 0.0171(6) 0.0171(7) -0.0009(5) -0.0009(5) 0.0067(5)
C24 0.0200(7) 0.0194(7) 0.0207(7) 0.0014(5) -0.0006(5) 0.0092(6)
C25 0.0229(7) 0.0220(7) 0.0212(8) 0.0044(6) 0.0034(6) 0.0066(6)
C26 0.0177(7) 0.0279(8) 0.0232(8) 0.0013(6) 0.0046(6) 0.0073(6)
C27 0.0203(7) 0.0271(8) 0.0237(8) -0.0002(6) 0.0013(6) 0.0133(6)
C28 0.0208(7) 0.0207(7) 0.0212(7) 0.0023(5) 0.0016(6) 0.0112(6)
C29 0.0160(6) 0.0191(7) 0.0197(7) 0.0039(5) 0.0004(5) 0.0088(5)
C30 0.0260(8) 0.0251(8) 0.0217(8) 0.0008(6) -0.0032(6) 0.0132(6)
C31 0.0281(8) 0.0190(7) 0.0266(8) -0.0016(6) -0.0058(6) 0.0114(6)
C32 0.0248(8) 0.0298(8) 0.0264(8) 0.0040(6) 0.0006(6) 0.0159(7)
C33 0.0177(7) 0.0224(7) 0.0301(8) 0.0027(6) -0.0041(6) 0.0072(6)
C34 0.0183(7) 0.0218(7) 0.0285(8) 0.0058(6) 0.0002(6) 0.0076(6)
C35 0.0356(9) 0.0245(8) 0.0209(8) 0.0012(6) -0.0040(6) 0.0138(7)
C36 0.0292(8) 0.0325(8) 0.0210(8) 0.0099(6) 0.0080(6) 0.0169(7)
C37 0.0234(8) 0.0238(8) 0.0350(9) 0.0101(7) -0.0014(7) 0.0063(6)
C38 0.0250(7) 0.0301(8) 0.0239(8) 0.0090(6) 0.0069(6) 0.0160(6)
C40 0.0246(8) 0.0260(8) 0.0214(8) 0.0089(6) -0.0010(6) 0.0088(6)
C41 0.0351(9) 0.0233(8) 0.0241(8) 0.0030(6) -0.0083(7) 0.0101(7)
C42 0.0460(10) 0.0377(9) 0.0243(8) 0.0007(7) -0.0023(7) 0.0267(8)
C43 0.0285(8) 0.0411(10) 0.0315(9) 0.0123(7) 0.0032(7) 0.0192(7)
C44 0.0239(8) 0.0243(8) 0.0287(8) 0.0093(6) -0.0029(6) 0.0062(6)
C45 0.0283(8) 0.0228(7) 0.0207(7) 0.0047(6) 0.0005(6) 0.0107(6)
C46 0.0242(8) 0.0447(10) 0.0412(11) 0.0098(8) 0.0013(7) 0.0085(8)

loop_
_atom_type_symbol
_atom_type_description
_atom_type_scat_dispersion_real
_atom_type_scat_dispersion_imag
_atom_type_scat_source
C C 0.0181 0.0091 'International Tables Vol C Tables 4.2.6.8 and 6.1.1.4'
H H 0.0000 0.0000 'International Tables Vol C Tables 4.2.6.8 and 6.1.1.4'
N N 0.0311 0.0180 'International Tables Vol C Tables 4.2.6.8 and 6.1.1.4'
O O 0.0492 0.0322 'International Tables Vol C Tables 4.2.6.8 and 6.1.1.4'
Si Si 0.2541 0.3302 'International Tables Vol C Tables 4.2.6.8 and 6.1.1.4'

loop_
_geom_angle_atom_site_label_1
_geom_angle_atom_site_label_2
_geom_angle_atom_site_label_3
_geom_angle
N4 Si1 N3 114.21(6)
N4 Si1 N1 126.24(6)
N3 Si1 N1 105.34(5)
N4 Si1 N2 125.89(6)
N3 Si1 N2 106.09(6)
N1 Si1 N2 71.10(5)
N4 Si1 C1 135.74(6)
N3 Si1 C1 110.05(5)
N1 Si1 C1 35.64(5)
N2 Si1 C1 35.46(5)
C1 N1 C8 129.31(12)
C1 N1 Si1 91.49(9)
C8 N1 Si1 136.64(9)
C1 N2 C12 131.36(12)
C1 N2 Si1 90.72(9)
C12 N2 Si1 137.75(10)
C23 N3 C17 115.66(11)
C23 N3 Si1 125.88(9)
C17 N3 Si1 118.37(9)
C29 N4 Si1 147.90(11)
N2 C1 N1 106.66(12)
N2 C1 C2 126.27(13)
N1 C1 C2 127.06(13)
N2 C1 Si1 53.81(7)
N1 C1 Si1 52.86(7)
C2 C1 Si1 179.88(12)
C7 C2 C3 119.96(14)
C7 C2 C1 120.53(13)
C3 C2 C1 119.47(13)
C4 C3 C2 119.73(14)
C4 C3 H3 120.1
C2 C3 H3 120.1
C5 C4 C3 120.18(15)
C5 C4 H4 119.9
C3 C4 H4 119.9
C6 C5 C4 120.02(14)
C6 C5 H5 120.0
C4 C5 H5 120.0
C5 C6 C7 120.26(14)
C5 C6 H6 119.9
C7 C6 H6 119.9
C6 C7 C2 119.85(14)
C6 C7 H7 120.1
C2 C7 H7 120.1
N1 C8 C11 106.27(11)
N1 C8 C10 110.93(12)
C11 C8 C10 109.37(12)
N1 C8 C9 110.63(11)
C11 C8 C9 108.67(12)
C10 C8 C9 110.83(12)
C8 C9 H9A 109.5
C8 C9 H9B 109.5
H9A C9 H9B 109.5
C8 C9 H9C 109.5
H9A C9 H9C 109.5
H9B C9 H9C 109.5
C8 C10 H10A 109.5
C8 C10 H10B 109.5
H10A C10 H10B 109.5
C8 C10 H10C 109.5
H10A C10 H10C 109.5
H10B C10 H10C 109.5
C8 C11 H11A 109.5
C8 C11 H11B 109.5
H11A C11 H11B 109.5
C8 C11 H11C 109.5
H11A C11 H11C 109.5
H11B C11 H11C 109.5
N2 C12 C14 112.74(13)
N2 C12 C13 110.74(13)
C14 C12 C13 109.57(15)
N2 C12 C15 105.39(12)
C14 C12 C15 109.89(18)
C13 C12 C15 108.36(15)
C12 C13 H13A 109.5
C12 C13 H13B 109.5
H13A C13 H13B 109.5
C12 C13 H13C 109.5
H13A C13 H13C 109.5
H13B C13 H13C 109.5
C12 C14 H14A 109.5
C12 C14 H14B 109.5
H14A C14 H14B 109.5
C12 C14 H14C 109.5
H14A C14 H14C 109.5
H14B C14 H14C 109.5
C12 C15 H15A 109.5
C12 C15 H15B 109.5
H15A C15 H15B 109.5
C12 C15 H15C 109.5
H15A C15 H15C 109.5
H15B C15 H15C 109.5
C22 C17 C18 119.29(13)
C22 C17 N3 120.21(13)
C18 C17 N3 120.50(13)
C19 C18 C17 120.44(13)
C19 C18 H18 119.8
C17 C18 H18 119.8
C20 C19 C18 119.99(14)
C20 C19 H19 120.0
C18 C19 H19 120.0
C19 C20 C21 119.85(14)
C19 C20 H20 120.1
C21 C20 H20 120.1
C20 C21 C22 120.13(14)
C20 C21 H21 119.9
C22 C21 H21 119.9
C17 C22 C21 120.23(14)
C17 C22 H22 119.9
C21 C22 H22 119.9
C24 C23 C28 117.46(13)
C24 C23 N3 121.07(12)
C28 C23 N3 121.47(13)
C25 C24 C23 121.16(14)
C25 C24 H24 119.4
C23 C24 H24 119.4
C26 C25 C24 120.83(14)
C26 C25 H25 119.6
C24 C25 H25 119.6
C25 C26 C27 118.51(14)
C25 C26 H26 120.7
C27 C26 H26 120.7
C28 C27 C26 121.41(14)
C28 C27 H27 119.3
C26 C27 H27 119.3
C27 C28 C23 120.63(14)
C27 C28 H28 119.7
C23 C28 H28 119.7
N4 C29 C38 112.55(12)
N4 C29 C34 109.35(12)
C38 C29 C34 107.76(12)
N4 C29 C30 112.15(12)
C38 C29 C30 107.30(12)
C34 C29 C30 107.51(12)
C29 C30 C31 111.71(12)
C29 C30 H30A 109.3
C31 C30 H30A 109.3
C29 C30 H30B 109.3
C31 C30 H30B 109.3
H30A C30 H30B 107.9
C37 C31 C32 109.99(13)
C37 C31 C30 108.93(13)
C32 C31 C30 108.66(13)
C37 C31 H31 109.7
C32 C31 H31 109.7
C30 C31 H31 109.7
C33 C32 C31 109.75(12)
C33 C32 H32A 109.7
C31 C32 H32A 109.7
C33 C32 H32B 109.7
C31 C32 H32B 109.7
H32A C32 H32B 108.2
C35 C33 C32 110.25(13)
C35 C33 C34 109.06(13)
C32 C33 C34 108.92(13)
C35 C33 H33 109.5
C32 C33 H33 109.5
C34 C33 H33 109.5
C29 C34 C33 111.49(12)
C29 C34 H34A 109.3
C33 C34 H34A 109.3
C29 C34 H34B 109.3
C33 C34 H34B 109.3
H34A C34 H34B 108.0
C33 C35 C36 109.95(13)
C33 C35 H35A 109.7
C36 C35 H35A 109.7
C33 C35 H35B 109.7
C36 C35 H35B 109.7
H35A C35 H35B 108.2
C37 C36 C35 109.44(13)
C37 C36 C38 109.01(13)
C35 C36 C38 108.47(13)
C37 C36 H36 110.0
C35 C36 H36 110.0
C38 C36 H36 110.0
C31 C37 C36 110.11(13)
C31 C37 H37A 109.6
C36 C37 H37A 109.6
C31 C37 H37B 109.6
C36 C37 H37B 109.6
H37A C37 H37B 108.2
C29 C38 C36 111.93(12)
C29 C38 H38A 109.2
C36 C38 H38A 109.2
C29 C38 H38B 109.2
C36 C38 H38B 109.2
H38A C38 H38B 107.9
C41 C40 C45 118.25(15)
C41 C40 C46 120.55(15)
C45 C40 C46 121.20(15)
C42 C41 C40 120.81(15)
C42 C41 H41 119.6
C40 C41 H41 119.6
C43 C42 C41 120.18(16)
C43 C42 H42 119.9
C41 C42 H42 119.9
C44 C43 C42 119.71(16)
C44 C43 H43 120.1
C42 C43 H43 120.1
C43 C44 C45 120.02(15)
C43 C44 H44 120.0
C45 C44 H44 120.0
C44 C45 C40 121.02(15)
C44 C45 H45 119.5
C40 C45 H45 119.5
C40 C46 H46A 109.5
C40 C46 H46B 109.5
H46A C46 H46B 109.5
C40 C46 H46C 109.5
H46A C46 H46C 109.5
H46B C46 H46C 109.5

loop_
_geom_bond_atom_site_label_1
_geom_bond_atom_site_label_2
_geom_bond_distance
Si1 N4 1.5728(12)
Si1 N3 1.7613(12)
Si1 N1 1.8340(12)
Si1 N2 1.8563(12)
Si1 C1 2.2997(15)
N1 C1 1.3406(18)
N1 C8 1.4902(18)
N2 C1 1.3344(19)
N2 C12 1.4838(18)
N3 C23 1.4185(18)
N3 C17 1.4423(17)
N4 C29 1.4343(18)
C1 C2 1.4903(19)
C2 C7 1.391(2)
C2 C3 1.397(2)
C3 C4 1.391(2)
C3 H3 0.9500
C4 C5 1.388(2)
C4 H4 0.9500
C5 C6 1.386(2)
C5 H5 0.9500
C6 C7 1.390(2)
C6 H6 0.9500
C7 H7 0.9500
C8 C11 1.528(2)
C8 C10 1.5333(19)
C8 C9 1.536(2)
C9 H9A 0.9800
C9 H9B 0.9800
C9 H9C 0.9800
C10 H10A 0.9800
C10 H10B 0.9800
C10 H10C 0.9800
C11 H11A 0.9800
C11 H11B 0.9800
C11 H11C 0.9800
C12 C14 1.518(2)
C12 C13 1.520(2)
C12 C15 1.527(2)
C13 H13A 0.9800
C13 H13B 0.9800
C13 H13C 0.9800
C14 H14A 0.9800
C14 H14B 0.9800
C14 H14C 0.9800
C15 H15A 0.9800
C15 H15B 0.9800
C15 H15C 0.9800
C17 C22 1.391(2)
C17 C18 1.393(2)
C18 C19 1.392(2)
C18 H18 0.9500
C19 C20 1.386(2)
C19 H19 0.9500
C20 C21 1.390(2)
C20 H20 0.9500
C21 C22 1.392(2)
C21 H21 0.9500
C22 H22 0.9500
C23 C24 1.400(2)
C23 C28 1.4089(19)
C24 C25 1.392(2)
C24 H24 0.9500
C25 C26 1.384(2)
C25 H25 0.9500
C26 C27 1.388(2)
C26 H26 0.9500
C27 C28 1.384(2)
C27 H27 0.9500
C28 H28 0.9500
C29 C38 1.535(2)
C29 C34 1.5416(19)
C29 C30 1.544(2)
C30 C31 1.548(2)
C30 H30A 0.9900
C30 H30B 0.9900
C31 C37 1.524(2)
C31 C32 1.528(2)
C31 H31 1.0000
C32 C33 1.527(2)
C32 H32A 0.9900
C32 H32B 0.9900
C33 C35 1.525(2)
C33 C34 1.542(2)
C33 H33 1.0000
C34 H34A 0.9900
C34 H34B 0.9900
C35 C36 1.532(2)
C35 H35A 0.9900
C35 H35B 0.9900
C36 C37 1.531(2)
C36 C38 1.550(2)
C36 H36 1.0000
C37 H37A 0.9900
C37 H37B 0.9900
C38 H38A 0.9900
C38 H38B 0.9900
C40 C41 1.392(2)
C40 C45 1.394(2)
C40 C46 1.505(2)
C41 C42 1.388(3)
C41 H41 0.9500
C42 C43 1.385(3)
C42 H42 0.9500
C43 C44 1.383(3)
C43 H43 0.9500
C44 C45 1.387(2)
C44 H44 0.9500
C45 H45 0.9500
C46 H46A 0.9800
C46 H46B 0.9800
C46 H46C 0.9800

loop_
_geom_torsion_atom_site_label_1
_geom_torsion_atom_site_label_2
_geom_torsion_atom_site_label_3
_geom_torsion_atom_site_label_4
_geom_torsion
N4 Si1 N1 C1 -120.10(9)
N3 Si1 N1 C1 103.15(9)
N2 Si1 N1 C1 1.04(8)
N4 Si1 N1 C8 41.82(16)
N3 Si1 N1 C8 -94.93(14)
N2 Si1 N1 C8 162.96(15)
C1 Si1 N1 C8 161.92(18)
N4 Si1 N2 C1 120.52(9)
N3 Si1 N2 C1 -102.13(9)
N1 Si1 N2 C1 -1.05(8)
N4 Si1 N2 C12 -64.04(16)
N3 Si1 N2 C12 73.31(15)
N1 Si1 N2 C12 174.39(15)
C1 Si1 N2 C12 175.44(19)
N4 Si1 N3 C23 37.66(13)
N1 Si1 N3 C23 -179.64(11)
N2 Si1 N3 C23 -105.33(12)
C1 Si1 N3 C23 -142.48(11)
N4 Si1 N3 C17 -145.94(10)
N1 Si1 N3 C17 -3.24(12)
N2 Si1 N3 C17 71.06(11)
C1 Si1 N3 C17 33.92(12)
N3 Si1 N4 C29 -168.69(19)
N1 Si1 N4 C29 57.7(2)
N2 Si1 N4 C29 -34.2(2)
C1 Si1 N4 C29 11.5(2)
C12 N2 C1 N1 -174.50(13)
Si1 N2 C1 N1 1.41(11)
C12 N2 C1 C2 4.2(2)
Si1 N2 C1 C2 -179.89(13)
C12 N2 C1 Si1 -175.92(17)
C8 N1 C1 N2 -165.45(13)
Si1 N1 C1 N2 -1.43(11)
C8 N1 C1 C2 15.9(2)
Si1 N1 C1 C2 179.88(13)
C8 N1 C1 Si1 -164.01(16)
N4 Si1 C1 N2 -90.41(11)
N3 Si1 C1 N2 89.78(9)
N1 Si1 C1 N2 178.30(13)
N4 Si1 C1 N1 91.29(11)
N3 Si1 C1 N1 -88.53(9)
N2 Si1 C1 N1 -178.30(13)
N4 Si1 C1 C2 41(100)
N3 Si1 C1 C2 -139(100)
N1 Si1 C1 C2 -50(90)
N2 Si1 C1 C2 132(100)
N2 C1 C2 C7 75.9(2)
N1 C1 C2 C7 -105.66(17)
Si1 C1 C2 C7 -56(100)
N2 C1 C2 C3 -101.94(18)
N1 C1 C2 C3 76.5(2)
Si1 C1 C2 C3 126(90)
C7 C2 C3 C4 0.1(2)
C1 C2 C3 C4 177.92(15)
C2 C3 C4 C5 0.0(3)
C3 C4 C5 C6 0.1(2)
C4 C5 C6 C7 -0.3(2)
C5 C6 C7 C2 0.4(2)
C3 C2 C7 C6 -0.3(2)
C1 C2 C7 C6 -178.11(14)
C1 N1 C8 C11 172.60(13)
Si1 N1 C8 C11 16.24(19)
C1 N1 C8 C10 -68.61(18)
Si1 N1 C8 C10 135.03(12)
C1 N1 C8 C9 54.81(18)
Si1 N1 C8 C9 -101.55(14)
C1 N2 C12 C14 48.6(2)
Si1 N2 C12 C14 -125.33(18)
C1 N2 C12 C13 -74.57(19)
Si1 N2 C12 C13 111.51(15)
C1 N2 C12 C15 168.46(16)
Si1 N2 C12 C15 -5.5(2)
C23 N3 C17 C22 -84.35(16)
Si1 N3 C17 C22 98.89(14)
C23 N3 C17 C18 94.96(16)
Si1 N3 C17 C18 -81.80(15)
C22 C17 C18 C19 -2.9(2)
N3 C17 C18 C19 177.78(13)
C17 C18 C19 C20 1.3(2)
C18 C19 C20 C21 1.3(2)
C19 C20 C21 C22 -2.2(2)
C18 C17 C22 C21 2.0(2)
N3 C17 C22 C21 -178.70(13)
C20 C21 C22 C17 0.6(2)
C17 N3 C23 C24 6.55(19)
Si1 N3 C23 C24 -176.97(10)
C17 N3 C23 C28 -173.00(13)
Si1 N3 C23 C28 3.48(19)
C28 C23 C24 C25 -0.2(2)
N3 C23 C24 C25 -179.80(13)
C23 C24 C25 C26 0.9(2)
C24 C25 C26 C27 -0.9(2)
C25 C26 C27 C28 0.3(2)
C26 C27 C28 C23 0.3(2)
C24 C23 C28 C27 -0.3(2)
N3 C23 C28 C27 179.23(13)
Si1 N4 C29 C38 -63.6(2)
Si1 N4 C29 C34 176.70(16)
Si1 N4 C29 C30 57.5(2)
N4 C29 C30 C31 177.80(12)
C38 C29 C30 C31 -58.11(16)
C34 C29 C30 C31 57.57(16)
C29 C30 C31 C37 60.06(16)
C29 C30 C31 C32 -59.76(17)
C37 C31 C32 C33 -58.70(17)
C30 C31 C32 C33 60.47(17)
C31 C32 C33 C35 58.68(17)
C31 C32 C33 C34 -60.95(17)
N4 C29 C34 C33 -179.76(12)
C38 C29 C34 C33 57.60(16)
C30 C29 C34 C33 -57.77(16)
C35 C33 C34 C29 -59.96(16)
C32 C33 C34 C29 60.41(17)
C32 C33 C35 C36 -58.96(16)
C34 C33 C35 C36 60.59(16)
C33 C35 C36 C37 58.78(17)
C33 C35 C36 C38 -60.03(16)
C32 C31 C37 C36 59.22(16)
C30 C31 C37 C36 -59.78(16)
C35 C36 C37 C31 -59.05(17)
C38 C36 C37 C31 59.44(16)
N4 C29 C38 C36 -178.32(12)
C34 C29 C38 C36 -57.67(16)
C30 C29 C38 C36 57.85(16)
C37 C36 C38 C29 -59.51(17)
C35 C36 C38 C29 59.58(17)
C45 C40 C41 C42 0.4(2)
C46 C40 C41 C42 -179.00(16)
C40 C41 C42 C43 0.6(2)
C41 C42 C43 C44 -1.1(2)
C42 C43 C44 C45 0.5(2)
C43 C44 C45 C40 0.6(2)
C41 C40 C45 C44 -1.0(2)
C46 C40 C45 C44 178.39(15)
